data_1100592
loop_
_publ_author_name
'Elschenbroich, Christoph'
'Wolf, Matthias'
'Burghaus, Olaf'
'Harms, Klaus'
'Pebler, J\"urgen'

_publ_section_title
;
 The Mono-, Di-, and Tri([5]trovacenyl)boranes: A Study of Intermetallic
 Communication Across an sp^2^-Hybridized Boron Atom
;
_journal_coden_ASTM EJICFO
_journal_issue 12
_journal_name_full 'European Journal of Inorganic Chemistry'
_journal_page_first 2173
_journal_page_last 2185
_journal_paper_doi 10.1002/(sici)1099-0682(199912)1999:12<2173::aid-ejic2173>3.0.co;2-0
_journal_volume 1999
_journal_year 1999
_chemical_formula_sum 'C30 H33 B V'
_space_group_IT_number 2
_symmetry_cell_setting triclinic
_symmetry_Int_Tables_number 2
_symmetry_space_group_name_Hall '-P 1'
_symmetry_space_group_name_H-M 'P -1'
_cell_angle_alpha 91.259(11)
_cell_angle_beta 110.611(11)
_cell_angle_gamma 94.302(11)
_cell_formula_units_Z 2
_cell_length_a 9.7666(9)
_cell_length_b 11.4985(11)
_cell_length_c 11.5003(11)
_cod_original_formula_sum 'C30 H33 B1 V1'
_cod_database_code 1100592

loop_
_symmetry_equiv_pos_site_id
_symmetry_equiv_pos_as_xyz
1 x,y,z
2 -x,-y,-z

loop_
_atom_site_label
_atom_site_type_symbol
_atom_site_fract_x
_atom_site_fract_y
_atom_site_fract_z
V1 V 1.04898(4) 0.27387(4) 0.24563(4)
B1 B 0.6817(3) 0.1988(2) 0.2093(2)
C1 C 0.8268(2) 0.1655(2) 0.1958(2)
C2 C 0.8674(3) 0.1667(2) 0.0885(2)
H1 H 0.814(3) 0.199(2) 0.014(3)
C3 C 0.9997(3) 0.1141(2) 0.1139(3)
H2 H 1.048(3) 0.110(2) 0.056(2)
C4 C 1.0443(3) 0.0782(2) 0.2362(3)
H3 H 1.127(3) 0.042(3) 0.280(3)
C5 C 0.9414(3) 0.1104(2) 0.2893(3)
H4 H 0.945(3) 0.101(2) 0.373(3)
C6 C 0.5418(2) 0.21328(19) 0.08691(19)
C7 C 0.4147(2) 0.13346(19) 0.0597(2)
C8 C 0.2930(3) 0.1418(2) -0.0477(2)
H5 H 0.212(3) 0.088(2) -0.063(2)
C9 C 0.2859(3) 0.2290(2) -0.1303(2)
C10 C 0.4099(3) 0.3059(2) -0.1048(2)
H6 H 0.411(3) 0.365(2) -0.157(2)
C11 C 0.5359(2) 0.29961(19) 0.0002(2)
C12 C 0.4077(3) 0.0345(2) 0.1411(2)
H7 H 0.314(3) -0.006(2) 0.115(3)
H8 H 0.433(3) 0.061(3) 0.232(3)
H9 H 0.472(3) -0.025(2) 0.135(2)
C13 C 0.1488(4) 0.2385(3) -0.2418(3)
H10 H 0.167(6) 0.295(5) -0.291(5)
H11 H 0.072(5) 0.261(4) -0.216(4)
H12 H 0.119(4) 0.173(4) -0.297(4)
C14 C 0.6601(3) 0.3923(2) 0.0172(3)
H13 H 0.684(4) 0.403(3) -0.063(3)
H14 H 0.743(3) 0.379(2) 0.087(3)
H15 H 0.634(4) 0.468(3) 0.025(3)
C15 C 0.6718(2) 0.2096(2) 0.3447(2)
C16 C 0.6558(2) 0.3211(2) 0.3903(2)
C17 C 0.6581(3) 0.3372(2) 0.5118(2)
H16 H 0.653(3) 0.413(3) 0.541(3)
C18 C 0.6705(3) 0.2465(2) 0.5902(2)
C19 C 0.6813(3) 0.1364(2) 0.5441(2)
H17 H 0.686(3) 0.070(2) 0.597(3)
C20 C 0.6854(3) 0.1162(2) 0.4248(2)
C21 C 0.6340(3) 0.4255(2) 0.3120(3)
H18 H 0.650(5) 0.490(4) 0.357(4)
H19 H 0.546(6) 0.419(4) 0.245(5)
H20 H 0.715(5) 0.442(4) 0.283(4)
C22 C 0.6723(4) 0.2669(3) 0.7207(3)
H21 H 0.66800 0.19170 0.75820
H22 H 0.58740 0.30830 0.71830
H23 H 0.76290 0.31400 0.77030
H24? H 0.67750 0.35100 0.73970
H25? H 0.75820 0.23430 0.77960
H26? H 0.58260 0.22860 0.72760
C23 C 0.6979(3) -0.0086(2) 0.3884(3)
H27 H 0.782(4) -0.036(3) 0.448(3)
H28 H 0.708(3) -0.015(2) 0.306(3)
H29 H 0.618(4) -0.060(3) 0.395(3)
C24 C 1.0559(5) 0.4518(3) 0.1869(5)
H30 H 1.003(5) 0.478(4) 0.118(4)
C25 C 1.1696(5) 0.3925(4) 0.1648(4)
H31 H 1.155(5) 0.392(4) 0.080(5)
C26 C 1.2679(4) 0.3259(3) 0.2464(5)
H32 H 1.331(5) 0.288(4) 0.214(4)
C27 C 1.2815(4) 0.2970(3) 0.3631(4)
H33 H 1.351(4) 0.237(3) 0.402(3)
C28 C 1.2007(5) 0.3259(4) 0.4318(4)
H34 H 1.218(4) 0.290(3) 0.505(4)
C29 C 1.0843(5) 0.3927(4) 0.4045(4)
H35 H 1.027(5) 0.389(4) 0.462(4)
C30 C 1.0195(4) 0.4508(3) 0.2967(6)
H36 H 0.944(5) 0.487(4) 0.285(4)

loop_
_atom_type_symbol
_atom_type_radius_bond
C 0.68
H 0.23
B 0.83
V 1.33
